data_4035099
loop_
_publ_author_name
'Zhu, Yi-Long'
'Zhu, Chi-Fan'
'Zhou, Peng'
'Hao, Wen-Juan'
'Wang, De-Cai'
'Tu, Shu-Jiang'
'Jiang, Bo'

_publ_section_title
;
 Pd(II)-Catalyzed Carbonyl-Directing Activation of Alkenes: Selective
 Fluorosulfonylation and Aminosulfonylation of 1,7-Enynes.
;
_journal_issue 17
_journal_name_full 'The Journal of organic chemistry'
_journal_page_first 9641
_journal_page_last 9653
_journal_paper_doi 10.1021/acs.joc.8b00994
_journal_volume 83
_journal_year 2018
_chemical_formula_sum 'C26 H21 Cl F2 O3 S'
_chemical_formula_weight 486.94
_space_group_IT_number 14
_space_group_name_Hall '-P 2yn'
_space_group_name_H-M_alt 'P 1 21/n 1'
_symmetry_cell_setting monoclinic
_symmetry_space_group_name_H-M 'P 1 21/n 1'
_atom_sites_solution_hydrogens geom
_atom_sites_solution_primary direct
_atom_sites_solution_secondary difmap
_audit_creation_method SHELXL-97
_cell_angle_alpha 90.00
_cell_angle_beta 94.9260(10)
_cell_angle_gamma 90.00
_cell_formula_units_Z 4
_cell_length_a 7.9914(7)
_cell_length_b 15.5578(13)
_cell_length_c 18.6615(15)
_cell_measurement_reflns_used 2882
_cell_measurement_temperature 298(2)
_cell_measurement_theta_max 23.267
_cell_measurement_theta_min 2.553
_cell_volume 2311.6(3)
_computing_cell_refinement 'Bruker SMART'
_computing_data_collection 'Bruker SMART'
_computing_data_reduction 'Bruker SAINT'
_computing_molecular_graphics 'Bruker SHELXTL'
_computing_publication_material 'Bruker SHELXTL'
_computing_structure_refinement 'SHELXL-97 (Sheldrick, 1997)'
_computing_structure_solution 'SHELXS-97 (Sheldrick, 1990)'
_diffrn_ambient_temperature 298(2)
_diffrn_measured_fraction_theta_full 0.997
_diffrn_measured_fraction_theta_max 0.997
_diffrn_measurement_device_type 'CCD area detector'
_diffrn_measurement_method 'phi and omega scans'
_diffrn_radiation_monochromator graphite
_diffrn_radiation_source 'fine-focus sealed tube'
_diffrn_radiation_type MoK\a
_diffrn_radiation_wavelength 0.71073
_diffrn_reflns_av_R_equivalents 0.0457
_diffrn_reflns_av_sigmaI/netI 0.0535
_diffrn_reflns_limit_h_max 9
_diffrn_reflns_limit_h_min -9
_diffrn_reflns_limit_k_max 18
_diffrn_reflns_limit_k_min -12
_diffrn_reflns_limit_l_max 20
_diffrn_reflns_limit_l_min -22
_diffrn_reflns_number 11360
_diffrn_reflns_theta_full 25.02
_diffrn_reflns_theta_max 25.02
_diffrn_reflns_theta_min 2.55
_exptl_absorpt_coefficient_mu 0.298
_exptl_absorpt_correction_T_max 0.9595
_exptl_absorpt_correction_T_min 0.8775
_exptl_absorpt_correction_type multi-scan
_exptl_absorpt_process_details sadabs
_exptl_crystal_colour white
_exptl_crystal_density_diffrn 1.399
_exptl_crystal_density_method 'not measured'
_exptl_crystal_description block
_exptl_crystal_F_000 1008
_exptl_crystal_size_max 0.45
_exptl_crystal_size_mid 0.26
_exptl_crystal_size_min 0.14
_refine_diff_density_max 0.302
_refine_diff_density_min -0.340
_refine_diff_density_rms 0.050
_refine_ls_extinction_method none
_refine_ls_goodness_of_fit_ref 1.014
_refine_ls_hydrogen_treatment mixed
_refine_ls_matrix_type full
_refine_ls_number_parameters 298
_refine_ls_number_reflns 4066
_refine_ls_number_restraints 0
_refine_ls_restrained_S_all 1.014
_refine_ls_R_factor_all 0.0935
_refine_ls_R_factor_gt 0.0493
_refine_ls_shift/su_max 0.000
_refine_ls_shift/su_mean 0.000
_refine_ls_structure_factor_coef Fsqd
_refine_ls_weighting_details 'calc w=1/[\s^2^(Fo^2^)+(0.0551P)^2^+0.7397P] where P=(Fo^2^+2Fc^2^)/3'
_refine_ls_weighting_scheme calc
_refine_ls_wR_factor_gt 0.1113
_refine_ls_wR_factor_ref 0.1308
_reflns_number_gt 2509
_reflns_number_total 4066
_reflns_threshold_expression >2sigma(I)
_cod_data_source_file jo8b00994_si_002.cif
_cod_data_source_block 151127f
_cod_depositor_comments
;
The following automatic conversions were performed:

data item '_symmetry_cell_setting' value 'Monoclinic' was changed to
'monoclinic' in accordance with the
/home/data/users/saulius/crontab/automatic-downloads/current/ACS/lib/dictionaries/cif_core.dic
dictionary named 'cif_core.dic' version 2.4.2 last updated on
2011-04-26.

Automatic conversion script
Id: cif_fix_values 6909 2019-04-08 15:41:33Z antanas 
;
_cod_original_sg_symbol_H-M P2(1)/n
_cod_database_code 4035099

loop_
_symmetry_equiv_pos_as_xyz
'x, y, z'
'-x+1/2, y+1/2, -z+1/2'
'-x, -y, -z'
'x-1/2, -y-1/2, z-1/2'

loop_
_atom_site_label
_atom_site_type_symbol
_atom_site_fract_x
_atom_site_fract_y
_atom_site_fract_z
_atom_site_U_iso_or_equiv
_atom_site_adp_type
_atom_site_occupancy
_atom_site_symmetry_multiplicity
_atom_site_calc_flag
_atom_site_refinement_flags
S1 S 0.35307(9) 0.26759(5) 0.17586(4) 0.0456(2) Uani 1 1 d .
Cl1 Cl 0.86553(16) 0.04943(6) -0.13143(5) 0.0876(4) Uani 1 1 d .
F1 F 0.8907(3) 0.08797(12) 0.21153(9) 0.0773(6) Uani 1 1 d .
F2 F 0.7190(4) 0.07182(18) 0.43407(12) 0.1373(11) Uani 1 1 d .
O1 O 0.9120(4) 0.43720(17) 0.32603(16) 0.1037(10) Uani 1 1 d .
O2 O 0.3826(3) 0.21734(14) 0.11384(10) 0.0577(6) Uani 1 1 d .
O3 O 0.2130(3) 0.32535(14) 0.17066(12) 0.0687(7) Uani 1 1 d .
C1 C 0.8601(4) 0.3740(2) 0.2931(2) 0.0643(10) Uani 1 1 d .
C2 C 0.8304(4) 0.37584(19) 0.21342(18) 0.0578(9) Uani 1 1 d .
H2A H 0.9376 0.3682 0.1935 0.069 Uiso 1 1 calc R
H2B H 0.7893 0.4326 0.1993 0.069 Uiso 1 1 calc R
C3 C 0.7067(3) 0.30885(17) 0.17856(15) 0.0423(7) Uani 1 1 d .
C4 C 0.7650(3) 0.22242(17) 0.20983(14) 0.0384(7) Uani 1 1 d .
C5 C 0.7791(4) 0.21935(19) 0.28980(15) 0.0457(7) Uani 1 1 d .
C6 C 0.8255(4) 0.2928(2) 0.32974(17) 0.0551(9) Uani 1 1 d .
C7 C 0.8388(5) 0.2893(3) 0.4050(2) 0.0769(12) Uani 1 1 d .
H7 H 0.8717 0.3381 0.4314 0.092 Uiso 1 1 calc R
C8 C 0.8043(6) 0.2156(3) 0.4400(2) 0.0925(14) Uani 1 1 d .
H8 H 0.8131 0.2132 0.4900 0.111 Uiso 1 1 calc R
C9 C 0.7565(6) 0.1454(3) 0.3998(2) 0.0866(13) Uani 1 1 d .
C10 C 0.7427(4) 0.1452(2) 0.32669(16) 0.0632(9) Uani 1 1 d .
H10 H 0.7091 0.0956 0.3015 0.076 Uiso 1 1 calc R
C11 C 0.5308(3) 0.33395(17) 0.20175(15) 0.0437(7) Uani 1 1 d .
H11A H 0.5055 0.3913 0.1835 0.052 Uiso 1 1 calc R
H11B H 0.5403 0.3378 0.2538 0.052 Uiso 1 1 calc R
C12 C 0.7072(4) 0.3192(2) 0.09679(16) 0.0597(9) Uani 1 1 d .
H12A H 0.8186 0.3095 0.0829 0.090 Uiso 1 1 calc R
H12B H 0.6719 0.3764 0.0833 0.090 Uiso 1 1 calc R
H12C H 0.6315 0.2783 0.0731 0.090 Uiso 1 1 calc R
C13 C 0.8179(4) 0.15596(18) 0.17290(15) 0.0473(8) Uani 1 1 d .
C14 C 0.8230(4) 0.13642(18) 0.09562(15) 0.0440(7) Uani 1 1 d .
C15 C 0.9675(4) 0.1483(2) 0.06248(19) 0.0738(11) Uani 1 1 d .
H15 H 1.0597 0.1739 0.0879 0.089 Uiso 1 1 calc R
C16 C 0.9793(5) 0.1233(2) -0.0077(2) 0.0786(11) Uani 1 1 d .
H16 H 1.0778 0.1328 -0.0297 0.094 Uiso 1 1 calc R
C17 C 0.8470(5) 0.08491(19) -0.04418(16) 0.0550(8) Uani 1 1 d .
C18 C 0.7017(4) 0.0717(2) -0.01280(17) 0.0642(9) Uani 1 1 d .
H18 H 0.6108 0.0454 -0.0384 0.077 Uiso 1 1 calc R
C19 C 0.6901(4) 0.0974(2) 0.05707(16) 0.0596(9) Uani 1 1 d .
H19 H 0.5908 0.0882 0.0785 0.072 Uiso 1 1 calc R
C20 C 0.3281(3) 0.19742(18) 0.24776(14) 0.0410(7) Uani 1 1 d .
C21 C 0.2739(4) 0.2300(2) 0.31025(17) 0.0627(9) Uani 1 1 d .
H21 H 0.2540 0.2886 0.3148 0.075 Uiso 1 1 calc R
C22 C 0.2495(5) 0.1747(2) 0.36615(18) 0.0746(11) Uani 1 1 d .
H22 H 0.2155 0.1968 0.4089 0.089 Uiso 1 1 calc R
C23 C 0.2745(5) 0.0872(2) 0.36011(17) 0.0662(10) Uani 1 1 d .
C24 C 0.3250(4) 0.0559(2) 0.29632(17) 0.0592(9) Uani 1 1 d .
H24 H 0.3404 -0.0029 0.2909 0.071 Uiso 1 1 calc R
C25 C 0.3532(4) 0.11072(19) 0.24013(15) 0.0500(8) Uani 1 1 d .
H25 H 0.3888 0.0890 0.1976 0.060 Uiso 1 1 calc R
C26 C 0.2468(7) 0.0279(3) 0.4218(2) 0.1074(17) Uani 1 1 d .
H26A H 0.1294 0.0263 0.4291 0.161 Uiso 1 1 calc R
H26B H 0.3090 0.0484 0.4647 0.161 Uiso 1 1 calc R
H26C H 0.2843 -0.0289 0.4110 0.161 Uiso 1 1 calc R

loop_
_atom_site_aniso_label
_atom_site_aniso_U_11
_atom_site_aniso_U_22
_atom_site_aniso_U_33
_atom_site_aniso_U_23
_atom_site_aniso_U_13
_atom_site_aniso_U_12
S1 0.0348(4) 0.0511(5) 0.0496(4) 0.0084(4) -0.0028(3) -0.0006(4)
Cl1 0.1418(10) 0.0709(6) 0.0530(5) -0.0085(4) 0.0253(5) 0.0156(6)
F1 0.1115(17) 0.0633(12) 0.0546(11) -0.0086(9) -0.0073(10) 0.0398(12)
F2 0.218(3) 0.129(2) 0.0630(15) 0.0428(15) 0.0045(17) 0.019(2)
O1 0.098(2) 0.0786(18) 0.132(2) -0.0534(18) -0.0046(17) -0.0217(16)
O2 0.0549(14) 0.0764(15) 0.0411(11) -0.0031(10) 0.0001(9) -0.0136(12)
O3 0.0371(13) 0.0701(15) 0.0979(17) 0.0273(13) 0.0005(11) 0.0117(11)
C1 0.038(2) 0.063(2) 0.092(3) -0.033(2) 0.0028(17) -0.0029(17)
C2 0.040(2) 0.0415(17) 0.093(3) -0.0084(17) 0.0122(17) -0.0059(15)
C3 0.0373(17) 0.0366(16) 0.0534(17) 0.0003(13) 0.0055(13) -0.0029(13)
C4 0.0317(16) 0.0408(16) 0.0419(15) -0.0052(13) -0.0018(12) 0.0006(13)
C5 0.0384(18) 0.0513(19) 0.0454(16) -0.0072(15) -0.0076(13) 0.0119(14)
C6 0.0398(19) 0.067(2) 0.057(2) -0.0240(17) -0.0061(15) 0.0067(16)
C7 0.065(3) 0.099(3) 0.064(2) -0.038(2) -0.0078(19) 0.014(2)
C8 0.101(4) 0.130(4) 0.044(2) -0.013(3) -0.010(2) 0.031(3)
C9 0.110(4) 0.096(3) 0.051(2) 0.012(2) -0.006(2) 0.026(3)
C10 0.077(3) 0.065(2) 0.0452(19) 0.0018(16) -0.0097(16) 0.0108(19)
C11 0.0416(18) 0.0358(15) 0.0537(17) 0.0029(13) 0.0032(13) 0.0011(13)
C12 0.066(2) 0.0535(19) 0.062(2) 0.0184(16) 0.0177(16) 0.0043(17)
C13 0.048(2) 0.0460(18) 0.0461(17) -0.0020(14) -0.0082(14) 0.0059(15)
C14 0.0435(19) 0.0417(17) 0.0461(17) -0.0091(13) -0.0005(14) 0.0023(14)
C15 0.053(2) 0.099(3) 0.069(2) -0.026(2) 0.0074(18) -0.025(2)
C16 0.065(3) 0.100(3) 0.076(3) -0.015(2) 0.034(2) -0.017(2)
C17 0.073(3) 0.0454(18) 0.0470(18) -0.0031(14) 0.0084(17) 0.0030(18)
C18 0.060(2) 0.078(2) 0.053(2) -0.0198(17) -0.0029(17) -0.0095(19)
C19 0.047(2) 0.079(2) 0.0538(19) -0.0157(17) 0.0085(15) -0.0071(18)
C20 0.0363(17) 0.0427(17) 0.0441(16) -0.0007(13) 0.0030(13) -0.0003(13)
C21 0.083(3) 0.0425(18) 0.065(2) -0.0047(17) 0.0221(18) -0.0021(18)
C22 0.113(3) 0.063(2) 0.052(2) -0.0083(18) 0.031(2) -0.006(2)
C23 0.101(3) 0.051(2) 0.0487(19) 0.0018(16) 0.0136(18) -0.014(2)
C24 0.084(3) 0.0362(17) 0.058(2) -0.0004(15) 0.0079(17) -0.0031(17)
C25 0.058(2) 0.0466(19) 0.0453(17) -0.0072(15) 0.0070(14) -0.0002(15)
C26 0.183(5) 0.073(3) 0.070(3) 0.017(2) 0.033(3) -0.013(3)

loop_
_atom_type_symbol
_atom_type_description
_atom_type_scat_dispersion_real
_atom_type_scat_dispersion_imag
_atom_type_scat_source
C C 0.0033 0.0016 'International Tables Vol C Tables 4.2.6.8 and 6.1.1.4'
H H 0.0000 0.0000 'International Tables Vol C Tables 4.2.6.8 and 6.1.1.4'
F F 0.0171 0.0103 'International Tables Vol C Tables 4.2.6.8 and 6.1.1.4'
O O 0.0106 0.0060 'International Tables Vol C Tables 4.2.6.8 and 6.1.1.4'
S S 0.1246 0.1234 'International Tables Vol C Tables 4.2.6.8 and 6.1.1.4'
Cl Cl 0.1484 0.1585 'International Tables Vol C Tables 4.2.6.8 and 6.1.1.4'

loop_
_geom_angle_atom_site_label_1
_geom_angle_atom_site_label_2
_geom_angle_atom_site_label_3
_geom_angle
O3 S1 O2 118.00(13)
O3 S1 C20 107.62(14)
O2 S1 C20 108.40(13)
O3 S1 C11 104.71(13)
O2 S1 C11 110.57(13)
C20 S1 C11 107.00(13)
O1 C1 C6 122.0(3)
O1 C1 C2 120.6(4)
C6 C1 C2 117.4(3)
C1 C2 C3 116.8(3)
C1 C2 H2A 108.1
C3 C2 H2A 108.1
C1 C2 H2B 108.1
C3 C2 H2B 108.1
H2A C2 H2B 107.3
C4 C3 C12 116.6(2)
C4 C3 C2 105.7(2)
C12 C3 C2 107.0(2)
C4 C3 C11 111.7(2)
C12 C3 C11 109.2(2)
C2 C3 C11 106.0(2)
C13 C4 C5 119.6(3)
C13 C4 C3 126.0(2)
C5 C4 C3 114.0(2)
C10 C5 C6 118.2(3)
C10 C5 C4 121.6(3)
C6 C5 C4 120.2(3)
C5 C6 C7 119.8(3)
C5 C6 C1 120.4(3)
C7 C6 C1 119.8(3)
C8 C7 C6 120.9(3)
C8 C7 H7 119.6
C6 C7 H7 119.6
C7 C8 C9 118.1(4)
C7 C8 H8 121.0
C9 C8 H8 121.0
F2 C9 C10 118.0(4)
F2 C9 C8 118.7(4)
C10 C9 C8 123.3(4)
C9 C10 C5 119.6(3)
C9 C10 H10 120.2
C5 C10 H10 120.2
C3 C11 S1 119.71(19)
C3 C11 H11A 107.4
S1 C11 H11A 107.4
C3 C11 H11B 107.4
S1 C11 H11B 107.4
H11A C11 H11B 106.9
C3 C12 H12A 109.5
C3 C12 H12B 109.5
H12A C12 H12B 109.5
C3 C12 H12C 109.5
H12A C12 H12C 109.5
H12B C12 H12C 109.5
C4 C13 F1 117.6(2)
C4 C13 C14 134.6(3)
F1 C13 C14 107.8(2)
C15 C14 C19 117.9(3)
C15 C14 C13 120.5(3)
C19 C14 C13 121.2(3)
C14 C15 C16 121.4(3)
C14 C15 H15 119.3
C16 C15 H15 119.3
C17 C16 C15 119.4(3)
C17 C16 H16 120.3
C15 C16 H16 120.3
C16 C17 C18 120.8(3)
C16 C17 Cl1 119.2(3)
C18 C17 Cl1 120.0(3)
C17 C18 C19 119.6(3)
C17 C18 H18 120.2
C19 C18 H18 120.2
C14 C19 C18 120.9(3)
C14 C19 H19 119.5
C18 C19 H19 119.5
C25 C20 C21 120.6(3)
C25 C20 S1 120.3(2)
C21 C20 S1 119.0(2)
C20 C21 C22 119.1(3)
C20 C21 H21 120.4
C22 C21 H21 120.4
C21 C22 C23 121.5(3)
C21 C22 H22 119.3
C23 C22 H22 119.3
C24 C23 C22 118.3(3)
C24 C23 C26 121.1(3)
C22 C23 C26 120.6(3)
C23 C24 C25 121.0(3)
C23 C24 H24 119.5
C25 C24 H24 119.5
C20 C25 C24 119.5(3)
C20 C25 H25 120.3
C24 C25 H25 120.3
C23 C26 H26A 109.5
C23 C26 H26B 109.5
H26A C26 H26B 109.5
C23 C26 H26C 109.5
H26A C26 H26C 109.5
H26B C26 H26C 109.5

loop_
_geom_bond_atom_site_label_1
_geom_bond_atom_site_label_2
_geom_bond_distance
S1 O3 1.432(2)
S1 O2 1.433(2)
S1 C20 1.754(3)
S1 C11 1.788(3)
Cl1 C17 1.738(3)
F1 C13 1.380(3)
F2 C9 1.357(5)
O1 C1 1.213(4)
C1 C6 1.474(5)
C1 C2 1.486(5)
C2 C3 1.541(4)
C2 H2A 0.9700
C2 H2B 0.9700
C3 C4 1.523(4)
C3 C12 1.535(4)
C3 C11 1.556(4)
C4 C13 1.331(4)
C4 C5 1.488(4)
C5 C10 1.387(4)
C5 C6 1.397(4)
C6 C7 1.400(5)
C7 C8 1.360(6)
C7 H7 0.9300
C8 C9 1.361(5)
C8 H8 0.9300
C9 C10 1.359(5)
C10 H10 0.9300
C11 H11A 0.9700
C11 H11B 0.9700
C12 H12A 0.9600
C12 H12B 0.9600
C12 H12C 0.9600
C13 C14 1.478(4)
C14 C15 1.368(4)
C14 C19 1.372(4)
C15 C16 1.377(4)
C15 H15 0.9300
C16 C17 1.347(5)
C16 H16 0.9300
C17 C18 1.360(4)
C18 C19 1.375(4)
C18 H18 0.9300
C19 H19 0.9300
C20 C25 1.373(4)
C20 C21 1.375(4)
C21 C22 1.379(4)
C21 H21 0.9300
C22 C23 1.381(5)
C22 H22 0.9300
C23 C24 1.378(4)
C23 C26 1.508(4)
C24 C25 1.385(4)
C24 H24 0.9300
C25 H25 0.9300
C26 H26A 0.9600
C26 H26B 0.9600
C26 H26C 0.9600

loop_
_geom_torsion_atom_site_label_1
_geom_torsion_atom_site_label_2
_geom_torsion_atom_site_label_3
_geom_torsion_atom_site_label_4
_geom_torsion
O1 C1 C2 C3 -157.8(3)
C6 C1 C2 C3 22.8(4)
C1 C2 C3 C4 -51.1(3)
C1 C2 C3 C12 -175.9(3)
C1 C2 C3 C11 67.6(3)
C12 C3 C4 C13 0.9(4)
C2 C3 C4 C13 -117.8(3)
C11 C3 C4 C13 127.4(3)
C12 C3 C4 C5 173.8(2)
C2 C3 C4 C5 55.2(3)
C11 C3 C4 C5 -59.6(3)
C13 C4 C5 C10 -41.0(4)
C3 C4 C5 C10 145.5(3)
C13 C4 C5 C6 140.7(3)
C3 C4 C5 C6 -32.8(4)
C10 C5 C6 C7 1.8(4)
C4 C5 C6 C7 -179.8(3)
C10 C5 C6 C1 -178.0(3)
C4 C5 C6 C1 0.4(4)
O1 C1 C6 C5 -174.7(3)
C2 C1 C6 C5 4.7(4)
O1 C1 C6 C7 5.5(5)
C2 C1 C6 C7 -175.1(3)
C5 C6 C7 C8 -1.1(5)
C1 C6 C7 C8 178.7(3)
C6 C7 C8 C9 0.0(6)
C7 C8 C9 F2 -178.9(4)
C7 C8 C9 C10 0.5(7)
F2 C9 C10 C5 179.6(3)
C8 C9 C10 C5 0.3(6)
C6 C5 C10 C9 -1.4(5)
C4 C5 C10 C9 -179.7(3)
C4 C3 C11 S1 -62.0(3)
C12 C3 C11 S1 68.4(3)
C2 C3 C11 S1 -176.6(2)
O3 S1 C11 C3 -150.7(2)
O2 S1 C11 C3 -22.6(3)
C20 S1 C11 C3 95.3(2)
C5 C4 C13 F1 -2.7(4)
C3 C4 C13 F1 170.0(2)
C5 C4 C13 C14 179.6(3)
C3 C4 C13 C14 -7.8(5)
C4 C13 C14 C15 98.4(4)
F1 C13 C14 C15 -79.5(4)
C4 C13 C14 C19 -88.7(5)
F1 C13 C14 C19 93.4(3)
C19 C14 C15 C16 1.0(5)
C13 C14 C15 C16 174.1(3)
C14 C15 C16 C17 -1.2(6)
C15 C16 C17 C18 0.8(6)
C15 C16 C17 Cl1 -177.3(3)
C16 C17 C18 C19 -0.3(5)
Cl1 C17 C18 C19 177.8(3)
C15 C14 C19 C18 -0.5(5)
C13 C14 C19 C18 -173.5(3)
C17 C18 C19 C14 0.1(5)
O3 S1 C20 C25 134.5(2)
O2 S1 C20 C25 5.9(3)
C11 S1 C20 C25 -113.4(3)
O3 S1 C20 C21 -41.8(3)
O2 S1 C20 C21 -170.5(2)
C11 S1 C20 C21 70.2(3)
C25 C20 C21 C22 1.8(5)
S1 C20 C21 C22 178.2(3)
C20 C21 C22 C23 -1.5(6)
C21 C22 C23 C24 0.0(6)
C21 C22 C23 C26 -179.9(4)
C22 C23 C24 C25 1.2(5)
C26 C23 C24 C25 -178.9(3)
C21 C20 C25 C24 -0.6(5)
S1 C20 C25 C24 -176.9(2)
C23 C24 C25 C20 -0.9(5)
